data_4328250
loop_
_publ_author_name
'Long Jiang'
'Xian-Rui Meng'
'Hua Xiang'
'Ping Ju'
'Di-Chang Zhong'
'Tong-Bu Lu'

_publ_section_title
;
 Variations of Structures and Gas Sorption Properties of Three
 Coordination Polymers Induced by Fluorine Atom Positions in
 Azamacrocyclic Ligands
;
_journal_name_full 'Inorganic Chemistry'
_journal_page_first 1874
_journal_page_last 1880
_journal_paper_doi 10.1021/ic202168r
_journal_volume 51
_journal_year 2012
_chemical_formula_sum 'C114 H132 F6 N20 Ni3 O12'
_chemical_formula_weight 2264.53
_chemical_name_systematic
; 
 ? 
;
_space_group_IT_number 148
_symmetry_cell_setting rhombohedral
_symmetry_space_group_name_Hall '-R 3'
_symmetry_space_group_name_H-M 'R -3 :H'
_atom_sites_solution_hydrogens geom
_atom_sites_solution_primary direct
_atom_sites_solution_secondary difmap
_audit_creation_method SHELXL-97
_cell_angle_alpha 90.00
_cell_angle_beta 90.00
_cell_angle_gamma 120.00
_cell_formula_units_Z 3
_cell_length_a 16.687(2)
_cell_length_b 16.687(2)
_cell_length_c 38.706(6)
_cell_measurement_reflns_used 2910
_cell_measurement_temperature 293(2)
_cell_measurement_theta_max 61.88
_cell_measurement_theta_min 2.76
_cell_volume 9334(2)
_computing_cell_refinement 'Bruker FRAMBO'
_computing_data_collection 'Bruker FRAMBO'
_computing_data_reduction 'Bruker SAINT'
_computing_molecular_graphics 'Bruker SHELXTL'
_computing_publication_material 'Bruker SHELXTL'
_computing_structure_refinement 'SHELXL-97 (Sheldrick, 1997)'
_computing_structure_solution 'SHELXS-97 (Sheldrick, 1990)'
_diffrn_ambient_temperature 293(2)
_diffrn_measured_fraction_theta_full 0.963
_diffrn_measured_fraction_theta_max 0.963
_diffrn_measurement_device_type 'multiwire proportional'
_diffrn_measurement_method 'phi and omega scans'
_diffrn_radiation_monochromator graphite
_diffrn_radiation_source 'fine-focus sealed tube'
_diffrn_radiation_type CuK\a
_diffrn_radiation_wavelength 1.54178
_diffrn_reflns_av_R_equivalents 0.0379
_diffrn_reflns_av_sigmaI/netI 0.0534
_diffrn_reflns_limit_h_max 16
_diffrn_reflns_limit_h_min -17
_diffrn_reflns_limit_k_max 18
_diffrn_reflns_limit_k_min -16
_diffrn_reflns_limit_l_max 21
_diffrn_reflns_limit_l_min -44
_diffrn_reflns_number 7538
_diffrn_reflns_theta_full 63.59
_diffrn_reflns_theta_max 63.59
_diffrn_reflns_theta_min 3.26
_diffrn_standards_interval_count 0
_diffrn_standards_interval_time 0
_diffrn_standards_number 0
_exptl_absorpt_coefficient_mu 1.116
_exptl_absorpt_correction_T_max 0.7380
_exptl_absorpt_correction_T_min 0.6830
_exptl_absorpt_correction_type multi-scan
_exptl_absorpt_process_details SADABS
_exptl_crystal_colour pink
_exptl_crystal_density_diffrn 1.209
_exptl_crystal_description block
_exptl_crystal_F_000 3570
_exptl_crystal_size_max 0.37
_exptl_crystal_size_mid 0.35
_exptl_crystal_size_min 0.29
_platon_squeeze_details
;

;
_refine_diff_density_max 0.400
_refine_diff_density_min -0.345
_refine_diff_density_rms 0.063
_refine_ls_extinction_method none
_refine_ls_goodness_of_fit_ref 0.934
_refine_ls_hydrogen_treatment constr
_refine_ls_matrix_type full
_refine_ls_number_parameters 223
_refine_ls_number_reflns 3286
_refine_ls_number_restraints 32
_refine_ls_restrained_S_all 1.014
_refine_ls_R_factor_all 0.0924
_refine_ls_R_factor_gt 0.0680
_refine_ls_shift/su_max 0.000
_refine_ls_shift/su_mean 0.000
_refine_ls_structure_factor_coef Fsqd
_refine_ls_weighting_details 'calc w=1/[\s^2^(Fo^2^)+(0.1432P)^2^+0.0000P] where P=(Fo^2^+2Fc^2^)/3'
_refine_ls_weighting_scheme calc
_refine_ls_wR_factor_gt 0.2042
_refine_ls_wR_factor_ref 0.2180
_reflns_number_gt 1966
_reflns_number_total 3286
_reflns_threshold_expression >2sigma(I)
_cod_data_source_file ic202168r_si_002.cif
_cod_data_source_block 1
_cod_original_sg_symbol_H-M 'R -3'
_cod_database_code 4328250

loop_
_symmetry_equiv_pos_as_xyz
'x, y, z'
'-y, x-y, z'
'-x+y, -x, z'
'x+2/3, y+1/3, z+1/3'
'-y+2/3, x-y+1/3, z+1/3'
'-x+y+2/3, -x+1/3, z+1/3'
'x+1/3, y+2/3, z+2/3'
'-y+1/3, x-y+2/3, z+2/3'
'-x+y+1/3, -x+2/3, z+2/3'
'-x, -y, -z'
'y, -x+y, -z'
'x-y, x, -z'
'-x+2/3, -y+1/3, -z+1/3'
'y+2/3, -x+y+1/3, -z+1/3'
'x-y+2/3, x+1/3, -z+1/3'
'-x+1/3, -y+2/3, -z+2/3'
'y+1/3, -x+y+2/3, -z+2/3'
'x-y+1/3, x+2/3, -z+2/3'

loop_
_atom_site_label
_atom_site_type_symbol
_atom_site_fract_x
_atom_site_fract_y
_atom_site_fract_z
_atom_site_U_iso_or_equiv
_atom_site_adp_type
_atom_site_occupancy
_atom_site_symmetry_multiplicity
_atom_site_calc_flag
_atom_site_refinement_flags
C5 C 0.9874(4) 0.3421(4) 0.08996(14) 0.1003(15) Uani 1 1 d U
H5A H 1.0157 0.3382 0.1113 0.120 Uiso 1 1 calc R
H5B H 0.9900 0.4015 0.0897 0.120 Uiso 1 1 calc R
C6 C 1.0427(3) 0.3388(3) 0.06056(11) 0.1113(15) Uani 1 1 d GU
C7 C 1.0311(3) 0.3671(4) 0.02808(13) 0.1314(18) Uani 1 1 d GU
C8 C 1.0851(4) 0.3683(4) 0.00051(10) 0.150(2) Uani 1 1 d GU
H8 H 1.0774 0.3872 -0.0212 0.180 Uiso 1 1 calc R
C9 C 1.1505(4) 0.3410(4) 0.00543(12) 0.157(2) Uani 1 1 d GU
H9 H 1.1866 0.3418 -0.0130 0.189 Uiso 1 1 calc R
C10 C 1.1621(3) 0.3127(4) 0.03790(15) 0.150(2) Uani 1 1 d GU
H10 H 1.2059 0.2945 0.0412 0.180 Uiso 1 1 calc R
C11 C 1.1081(4) 0.3116(3) 0.06547(11) 0.1289(17) Uani 1 1 d GU
H11 H 1.1159 0.2926 0.0872 0.155 Uiso 1 1 calc R
C1 C 0.8729(4) 0.0511(4) 0.12530(18) 0.102(2) Uani 1 1 d .
H1A H 0.9153 0.0423 0.1108 0.122 Uiso 1 1 calc R
H1B H 0.8105 0.0111 0.1169 0.122 Uiso 1 1 calc R
C2 C 0.8714(4) 0.1759(4) 0.09082(14) 0.0960(19) Uani 1 1 d .
H2A H 0.9058 0.1677 0.0723 0.115 Uiso 1 1 calc R
H2B H 0.8061 0.1348 0.0863 0.115 Uiso 1 1 calc R
C3 C 0.8316(4) 0.2889(5) 0.11179(18) 0.108(2) Uani 1 1 d .
H3A H 0.7674 0.2431 0.1075 0.129 Uiso 1 1 calc R
H3B H 0.8402 0.3487 0.1051 0.129 Uiso 1 1 calc R
C4 C 0.7858(4) 0.3064(4) 0.1710(2) 0.109(2) Uani 1 1 d .
H4A H 0.7226 0.2684 0.1630 0.131 Uiso 1 1 calc R
H4B H 0.8019 0.3708 0.1695 0.131 Uiso 1 1 calc R
C12 C 0.6222(3) 0.0505(3) 0.15141(13) 0.0692(12) Uani 1 1 d .
C13 C 0.5512(3) -0.0249(3) 0.12817(13) 0.0686(12) Uani 1 1 d .
C14 C 0.5697(3) -0.0311(4) 0.09407(14) 0.0815(14) Uani 1 1 d .
H14 H 0.6269 0.0115 0.0848 0.098 Uiso 1 1 calc R
C15 C 0.5038(4) -0.1003(4) 0.07328(14) 0.0835(15) Uani 1 1 d .
H15 H 0.5169 -0.1027 0.0501 0.100 Uiso 1 1 calc R
C16 C 0.4190(3) -0.1660(3) 0.08642(13) 0.0679(12) Uani 1 1 d .
C17 C 0.4022(3) -0.1607(3) 0.12110(14) 0.0792(14) Uani 1 1 d .
H17 H 0.3470 -0.2062 0.1308 0.095 Uiso 1 1 calc R
C18 C 0.4651(3) -0.0897(4) 0.14164(13) 0.0777(14) Uani 1 1 d .
H18 H 0.4503 -0.0849 0.1644 0.093 Uiso 1 1 calc R
C19 C 0.3462(3) -0.2438(3) 0.06448(14) 0.0772(13) Uani 1 1 d .
H19A H 0.2879 -0.2444 0.0664 0.093 Uiso 1 1 calc R
H19B H 0.3650 -0.2333 0.0404 0.093 Uiso 1 1 calc R
F1 F 0.9705(4) 0.3930(4) 0.02313(13) 0.195(3) Uani 1 1 d .
N1 N 0.8953(3) 0.1477(3) 0.12380(10) 0.0763(11) Uani 1 1 d .
H1C H 0.9575 0.1835 0.1267 0.092 Uiso 1 1 calc R
N2 N 0.8894(3) 0.2682(4) 0.08990(12) 0.0985(15) Uani 1 1 d .
N3 N 0.8490(3) 0.2905(3) 0.14893(11) 0.0803(11) Uani 1 1 d .
H3C H 0.9081 0.3361 0.1532 0.096 Uiso 1 1 calc R
N4 N 0.3333 -0.3333 0.07554(17) 0.0662(16) Uani 1 3 d S
Ni1 Ni 0.8333 0.1667 0.1667 0.0607(4) Uani 1 2 d S
O1 O 0.7049(2) 0.0891(2) 0.14063(9) 0.0812(10) Uani 1 1 d .
O2 O 0.5949(2) 0.0686(3) 0.17848(10) 0.0928(11) Uani 1 1 d .

loop_
_atom_site_aniso_label
_atom_site_aniso_U_11
_atom_site_aniso_U_22
_atom_site_aniso_U_33
_atom_site_aniso_U_23
_atom_site_aniso_U_13
_atom_site_aniso_U_12
C5 0.092(3) 0.099(3) 0.087(3) 0.004(2) 0.001(2) 0.031(2)
C6 0.101(3) 0.112(3) 0.094(2) -0.001(2) 0.004(2) 0.034(2)
C7 0.120(3) 0.138(3) 0.099(3) 0.001(3) 0.005(2) 0.037(2)
C8 0.139(3) 0.161(3) 0.114(3) -0.005(3) 0.011(3) 0.047(3)
C9 0.143(3) 0.166(3) 0.134(3) -0.013(3) 0.020(3) 0.055(3)
C10 0.132(3) 0.157(3) 0.143(3) -0.014(3) 0.014(3) 0.059(3)
C11 0.115(3) 0.131(3) 0.124(3) -0.013(3) 0.010(2) 0.049(2)
C1 0.095(4) 0.064(3) 0.132(5) -0.023(3) 0.028(4) 0.028(3)
C2 0.072(3) 0.098(4) 0.072(3) -0.012(3) 0.000(3) 0.009(3)
C3 0.084(4) 0.100(4) 0.132(6) 0.038(4) -0.008(4) 0.041(4)
C4 0.093(4) 0.067(3) 0.182(7) 0.019(4) 0.031(4) 0.051(3)
C12 0.057(3) 0.068(3) 0.080(3) -0.003(2) -0.009(2) 0.029(2)
C13 0.054(2) 0.068(3) 0.077(3) 0.004(2) -0.005(2) 0.025(2)
C14 0.059(3) 0.077(3) 0.083(3) -0.006(3) 0.001(2) 0.014(2)
C15 0.076(3) 0.083(3) 0.079(3) -0.002(3) 0.006(3) 0.031(3)
C16 0.062(3) 0.058(3) 0.082(3) 0.001(2) -0.008(2) 0.029(2)
C17 0.058(3) 0.069(3) 0.088(4) 0.007(3) 0.002(2) 0.015(2)
C18 0.064(3) 0.081(3) 0.072(3) 0.008(2) -0.003(2) 0.024(3)
C19 0.069(3) 0.064(3) 0.095(4) -0.004(2) -0.017(3) 0.031(2)
F1 0.167(5) 0.234(6) 0.138(4) 0.061(4) -0.012(3) 0.066(4)
N1 0.061(2) 0.066(2) 0.083(3) -0.013(2) 0.006(2) 0.0178(19)
N2 0.075(3) 0.101(4) 0.084(3) 0.021(3) -0.002(2) 0.017(3)
N3 0.066(2) 0.070(2) 0.100(3) 0.012(2) 0.004(2) 0.030(2)
N4 0.055(2) 0.055(2) 0.089(5) 0.000 0.000 0.0275(11)
Ni1 0.0538(6) 0.0537(6) 0.0699(7) -0.0044(5) -0.0017(5) 0.0234(5)
O1 0.0532(19) 0.082(2) 0.086(2) -0.0102(17) -0.0071(16) 0.0170(16)
O2 0.064(2) 0.103(3) 0.099(3) -0.022(2) -0.0015(19) 0.033(2)

loop_
_atom_type_symbol
_atom_type_description
_atom_type_scat_dispersion_real
_atom_type_scat_dispersion_imag
_atom_type_scat_source
C C 0.0181 0.0091 'International Tables Vol C Tables 4.2.6.8 and 6.1.1.4'
H H 0.0000 0.0000 'International Tables Vol C Tables 4.2.6.8 and 6.1.1.4'
N N 0.0311 0.0180 'International Tables Vol C Tables 4.2.6.8 and 6.1.1.4'
O O 0.0492 0.0322 'International Tables Vol C Tables 4.2.6.8 and 6.1.1.4'
F F 0.0727 0.0534 'International Tables Vol C Tables 4.2.6.8 and 6.1.1.4'
Ni Ni -3.0029 0.5091 'International Tables Vol C Tables 4.2.6.8 and 6.1.1.4'

loop_
_geom_angle_atom_site_label_1
_geom_angle_atom_site_label_2
_geom_angle_atom_site_label_3
_geom_angle
_geom_angle_site_symmetry_1
_geom_angle_site_symmetry_3
N2 C5 C6 114.7(5) . .
N2 C5 H5A 108.6 . .
C6 C5 H5A 108.6 . .
N2 C5 H5B 108.6 . .
C6 C5 H5B 108.6 . .
H5A C5 H5B 107.6 . .
C7 C6 C11 120.0 . .
C7 C6 C5 119.1(4) . .
C11 C6 C5 120.8(4) . .
F1 C7 C6 120.7(5) . .
F1 C7 C8 119.3(5) . .
C6 C7 C8 120.0 . .
C7 C8 C9 120.0 . .
C7 C8 H8 120.0 . .
C9 C8 H8 120.0 . .
C10 C9 C8 120.0 . .
C10 C9 H9 120.0 . .
C8 C9 H9 120.0 . .
C11 C10 C9 120.0 . .
C11 C10 H10 120.0 . .
C9 C10 H10 120.0 . .
C10 C11 C6 120.0 . .
C10 C11 H11 120.0 . .
C6 C11 H11 120.0 . .
N1 C1 C4 108.9(4) . 13_655
N1 C1 H1A 109.9 . .
C4 C1 H1A 109.9 13_655 .
N1 C1 H1B 109.9 . .
C4 C1 H1B 109.9 13_655 .
H1A C1 H1B 108.3 . .
N2 C2 N1 115.1(4) . .
N2 C2 H2A 108.5 . .
N1 C2 H2A 108.5 . .
N2 C2 H2B 108.5 . .
N1 C2 H2B 108.5 . .
H2A C2 H2B 107.5 . .
N2 C3 N3 115.4(5) . .
N2 C3 H3A 108.4 . .
N3 C3 H3A 108.4 . .
N2 C3 H3B 108.4 . .
N3 C3 H3B 108.4 . .
H3A C3 H3B 107.5 . .
N3 C4 C1 109.5(5) . 13_655
N3 C4 H4A 109.8 . .
C1 C4 H4A 109.8 13_655 .
N3 C4 H4B 109.8 . .
C1 C4 H4B 109.8 13_655 .
H4A C4 H4B 108.2 . .
O2 C12 O1 126.5(4) . .
O2 C12 C13 118.3(4) . .
O1 C12 C13 115.3(4) . .
C14 C13 C18 119.0(4) . .
C14 C13 C12 121.4(4) . .
C18 C13 C12 119.7(5) . .
C13 C14 C15 120.5(5) . .
C13 C14 H14 119.8 . .
C15 C14 H14 119.8 . .
C16 C15 C14 121.2(5) . .
C16 C15 H15 119.4 . .
C14 C15 H15 119.4 . .
C17 C16 C15 117.8(4) . .
C17 C16 C19 119.8(4) . .
C15 C16 C19 122.4(5) . .
C18 C17 C16 121.6(4) . .
C18 C17 H17 119.2 . .
C16 C17 H17 119.2 . .
C17 C18 C13 119.8(5) . .
C17 C18 H18 120.1 . .
C13 C18 H18 120.1 . .
N4 C19 C16 110.8(4) . .
N4 C19 H19A 109.5 . .
C16 C19 H19A 109.5 . .
N4 C19 H19B 109.5 . .
C16 C19 H19B 109.5 . .
H19A C19 H19B 108.1 . .
C1 N1 C2 115.0(5) . .
C1 N1 Ni1 105.4(3) . .
C2 N1 Ni1 114.1(4) . .
C1 N1 H1C 107.3 . .
C2 N1 H1C 107.3 . .
Ni1 N1 H1C 107.3 . .
C2 N2 C3 116.1(5) . .
C2 N2 C5 116.9(5) . .
C3 N2 C5 113.1(5) . .
C3 N3 C4 114.7(5) . .
C3 N3 Ni1 112.5(4) . .
C4 N3 Ni1 104.0(3) . .
C3 N3 H3C 108.5 . .
C4 N3 H3C 108.5 . .
Ni1 N3 H3C 108.5 . .
C19 N4 C19 111.8(3) . 2_545
C19 N4 C19 111.8(3) . 3_655
C19 N4 C19 111.8(3) 2_545 3_655
N1 Ni1 N1 180.00(13) . 13_655
N1 Ni1 N3 86.35(16) . 13_655
N1 Ni1 N3 93.65(16) 13_655 13_655
N1 Ni1 N3 93.65(16) . .
N1 Ni1 N3 86.35(16) 13_655 .
N3 Ni1 N3 179.997(1) 13_655 .
N1 Ni1 O1 87.42(14) . .
N1 Ni1 O1 92.58(14) 13_655 .
N3 Ni1 O1 87.91(16) 13_655 .
N3 Ni1 O1 92.09(16) . .
N1 Ni1 O1 92.58(14) . 13_655
N1 Ni1 O1 87.41(14) 13_655 13_655
N3 Ni1 O1 92.09(15) 13_655 13_655
N3 Ni1 O1 87.90(16) . 13_655
O1 Ni1 O1 179.997(1) . 13_655
C12 O1 Ni1 131.6(3) . .

loop_
_geom_bond_atom_site_label_1
_geom_bond_atom_site_label_2
_geom_bond_distance
_geom_bond_site_symmetry_2
C5 N2 1.476(7) .
C5 C6 1.483(7) .
C5 H5A 0.9700 .
C5 H5B 0.9700 .
C6 C7 1.3900 .
C6 C11 1.3900 .
C7 F1 1.298(7) .
C7 C8 1.3900 .
C8 C9 1.3900 .
C8 H8 0.9300 .
C9 C10 1.3900 .
C9 H9 0.9300 .
C10 C11 1.3900 .
C10 H10 0.9300 .
C11 H11 0.9300 .
C1 N1 1.462(7) .
C1 C4 1.514(9) 13_655
C1 H1A 0.9700 .
C1 H1B 0.9700 .
C2 N2 1.415(7) .
C2 N1 1.483(7) .
C2 H2A 0.9700 .
C2 H2B 0.9700 .
C3 N2 1.448(8) .
C3 N3 1.464(7) .
C3 H3A 0.9700 .
C3 H3B 0.9700 .
C4 N3 1.480(7) .
C4 C1 1.514(9) 13_655
C4 H4A 0.9700 .
C4 H4B 0.9700 .
C12 O2 1.239(6) .
C12 O1 1.268(6) .
C12 C13 1.518(7) .
C13 C14 1.371(7) .
C13 C18 1.397(6) .
C14 C15 1.386(7) .
C14 H14 0.9300 .
C15 C16 1.383(7) .
C15 H15 0.9300 .
C16 C17 1.383(7) .
C16 C19 1.519(6) .
C17 C18 1.376(7) .
C17 H17 0.9300 .
C18 H18 0.9300 .
C19 N4 1.463(5) .
C19 H19A 0.9700 .
C19 H19B 0.9700 .
N1 Ni1 2.061(4) .
N1 H1C 0.9100 .
N3 Ni1 2.067(4) .
N3 H3C 0.9100 .
N4 C19 1.463(5) 2_545
N4 C19 1.463(5) 3_655
Ni1 N1 2.061(4) 13_655
Ni1 N3 2.067(4) 13_655
Ni1 O1 2.123(3) .
Ni1 O1 2.123(3) 13_655

loop_
_geom_hbond_atom_site_label_D
_geom_hbond_atom_site_label_H
_geom_hbond_atom_site_label_A
_geom_hbond_distance_DH
_geom_hbond_distance_HA
_geom_hbond_distance_DA
_geom_hbond_angle_DHA
_geom_hbond_site_symmetry_A
N1 H1C O2 0.91 2.02 2.861(5) 153.1 13_655

loop_
_geom_torsion_atom_site_label_1
_geom_torsion_atom_site_label_2
_geom_torsion_atom_site_label_3
_geom_torsion_atom_site_label_4
_geom_torsion
_geom_torsion_site_symmetry_1
_geom_torsion_site_symmetry_4
N2 C5 C6 C7 75.0(6) . .
N2 C5 C6 C11 -107.7(5) . .
C11 C6 C7 F1 -179.8(6) . .
C5 C6 C7 F1 -2.5(6) . .
C11 C6 C7 C8 0.0 . .
C5 C6 C7 C8 177.3(5) . .
F1 C7 C8 C9 179.8(6) . .
C6 C7 C8 C9 0.0 . .
C7 C8 C9 C10 0.0 . .
C8 C9 C10 C11 0.0 . .
C9 C10 C11 C6 0.0 . .
C7 C6 C11 C10 0.0 . .
C5 C6 C11 C10 -177.3(5) . .
O2 C12 C13 C14 160.8(5) . .
O1 C12 C13 C14 -18.9(7) . .
O2 C12 C13 C18 -19.4(7) . .
O1 C12 C13 C18 160.9(5) . .
C18 C13 C14 C15 0.3(8) . .
C12 C13 C14 C15 -179.9(5) . .
C13 C14 C15 C16 -1.5(8) . .
C14 C15 C16 C17 -0.4(8) . .
C14 C15 C16 C19 -178.7(5) . .
C15 C16 C17 C18 3.7(8) . .
C19 C16 C17 C18 -178.0(5) . .
C16 C17 C18 C13 -4.9(8) . .
C14 C13 C18 C17 2.8(8) . .
C12 C13 C18 C17 -177.0(5) . .
C17 C16 C19 N4 -66.3(6) . .
C15 C16 C19 N4 111.9(5) . .
C4 C1 N1 C2 -167.5(5) 13_655 .
C4 C1 N1 Ni1 -40.8(5) 13_655 .
N2 C2 N1 C1 177.4(5) . .
N2 C2 N1 Ni1 55.3(6) . .
N1 C2 N2 C3 -68.5(7) . .
N1 C2 N2 C5 69.0(7) . .
N3 C3 N2 C2 71.2(7) . .
N3 C3 N2 C5 -67.9(6) . .
C6 C5 N2 C2 59.4(7) . .
C6 C5 N2 C3 -161.9(5) . .
N2 C3 N3 C4 -176.7(5) . .
N2 C3 N3 Ni1 -58.1(6) . .
C1 C4 N3 C3 165.4(5) 13_655 .
C1 C4 N3 Ni1 42.1(5) 13_655 .
C16 C19 N4 C19 159.0(4) . 2_545
C16 C19 N4 C19 -74.8(7) . 3_655
C1 N1 Ni1 N1 148(63) . 13_655
C2 N1 Ni1 N1 -85(63) . 13_655
C1 N1 Ni1 N3 14.0(4) . 13_655
C2 N1 Ni1 N3 141.2(3) . 13_655
C1 N1 Ni1 N3 -166.0(4) . .
C2 N1 Ni1 N3 -38.8(3) . .
C1 N1 Ni1 O1 -74.0(4) . .
C2 N1 Ni1 O1 53.2(3) . .
C1 N1 Ni1 O1 106.0(4) . 13_655
C2 N1 Ni1 O1 -126.8(3) . 13_655
C3 N3 Ni1 N1 39.9(4) . .
C4 N3 Ni1 N1 164.6(4) . .
C3 N3 Ni1 N1 -140.1(4) . 13_655
C4 N3 Ni1 N1 -15.4(4) . 13_655
C3 N3 Ni1 N3 -147(5) . 13_655
C4 N3 Ni1 N3 -23(5) . 13_655
C3 N3 Ni1 O1 -47.7(4) . .
C4 N3 Ni1 O1 77.0(4) . .
C3 N3 Ni1 O1 132.3(4) . 13_655
C4 N3 Ni1 O1 -103.0(4) . 13_655
O2 C12 O1 Ni1 20.5(8) . .
C13 C12 O1 Ni1 -159.8(3) . .
N1 Ni1 O1 C12 164.5(5) . .
N1 Ni1 O1 C12 -15.5(5) 13_655 .
N3 Ni1 O1 C12 78.0(4) 13_655 .
N3 Ni1 O1 C12 -102.0(4) . .
O1 Ni1 O1 C12 -22(4) 13_655 .

loop_
_platon_squeeze_void_nr
_platon_squeeze_void_average_x
_platon_squeeze_void_average_y
_platon_squeeze_void_average_z
_platon_squeeze_void_volume
_platon_squeeze_void_count_electrons
1 0.000 1.000 0.050 102 6
2 0.000 0.000 0.950 102 6
3 0.333 0.667 0.616 102 6
4 0.333 0.667 0.717 101 6
5 0.667 0.333 0.283 100 6
6 0.667 0.333 0.384 103 6
